data_4100796
loop_
_publ_author_name
'A. J. Boydston'
'Youshi Yin'
'Brian L. Pagenkopf'

_publ_section_title
;
Synthesis and Electronic Properties of Donor-Acceptor \p-Conjugated
Siloles
;
_journal_name_full 'Journal of the American Chemical Society'
_journal_page_first 3724
_journal_page_last 3725
_journal_paper_doi 10.1021/ja049758z
_journal_volume 126
_journal_year 2004
_chemical_formula_sum 'C32 H32 N O Si'
_chemical_formula_weight 474.68
_space_group_IT_number 14
_symmetry_cell_setting monoclinic
_symmetry_space_group_name_Hall '-P 2ybc'
_symmetry_space_group_name_H-M 'P 1 21/c 1'
_cell_angle_alpha 90.00
_cell_angle_beta 95.257(4)
_cell_angle_gamma 90.00
_cell_formula_units_Z 4
_cell_length_a 12.1600(9)
_cell_length_b 8.9380(7)
_cell_length_c 27.063(2)
_cell_measurement_temperature 293(2)
_cell_volume 2929.0(4)
_diffrn_ambient_temperature 293(2)
_exptl_crystal_density_diffrn 1.076
_cod_depositor_comments
;
The following automatic conversions were performed:
'_symmetry_cell_setting' value 'Monoclinic' changed to 'monoclinic'
according to '/home/saulius/struct/CIF-dictionaries/cif_core.dic'
dictionary named 'cif_core.dic' version 2.4.1 from 2010-06-29.

Automatic conversion script
Id: cif_fix_enum 1527 2010-12-29 10:47:43Z saulius 
;
_cod_original_sg_symbol_H-M 'P 21/c'
_cod_database_code 4100796

loop_
_symmetry_equiv_pos_as_xyz
'x, y, z'
'-x, y+1/2, -z+1/2'
'-x, -y, -z'
'x, -y-1/2, z-1/2'

loop_
_atom_site_label
_atom_site_type_symbol
_atom_site_fract_x
_atom_site_fract_y
_atom_site_fract_z
_atom_site_U_iso_or_equiv
_atom_site_adp_type
_atom_site_occupancy
_atom_site_symmetry_multiplicity
_atom_site_calc_flag
_atom_site_refinement_flags
_atom_site_disorder_assembly
_atom_site_disorder_group
Si1 Si 0.18896(10) 0.53647(16) 0.32349(5) 0.0392(4) Uani 1 1 d U . .
C2 C 0.2734(3) 0.4342(6) 0.37351(16) 0.0370(13) Uani 1 1 d U . .
C3 C 0.2132(3) 0.3214(5) 0.39152(15) 0.0313(12) Uani 1 1 d U . .
C4 C 0.0956(3) 0.3122(5) 0.36908(16) 0.0302(12) Uani 1 1 d U . .
C5 C 0.0683(3) 0.4126(5) 0.33224(16) 0.0320(12) Uani 1 1 d U . .
C6 C 0.2473(4) 0.5115(6) 0.26302(16) 0.0535(15) Uani 1 1 d U . .
H6A H 0.3086 0.5784 0.2612 0.080 Uiso 1 1 d R . .
H6B H 0.2720 0.4101 0.2601 0.080 Uiso 1 1 d R . .
H6C H 0.1917 0.5332 0.2365 0.080 Uiso 1 1 d R . .
C7 C 0.1616(4) 0.7344(6) 0.33708(17) 0.0547(15) Uani 1 1 d U . .
H7A H 0.2257 0.7931 0.3321 0.082 Uiso 1 1 d R . .
H7B H 0.1001 0.7693 0.3154 0.082 Uiso 1 1 d R . .
H7C H 0.1448 0.7439 0.3709 0.082 Uiso 1 1 d R . .
C8 C 0.3879(4) 0.4569(5) 0.38617(16) 0.0389(13) Uani 1 1 d U . .
C9 C 0.4858(4) 0.4847(6) 0.39386(17) 0.0463(14) Uani 1 1 d U . .
C10 C 0.6015(3) 0.5100(5) 0.40391(17) 0.0372(13) Uani 1 1 d U . .
C11 C 0.6606(3) 0.4331(6) 0.44253(18) 0.0470(14) Uani 1 1 d U . .
H11 H 0.6233 0.3620 0.4617 0.056 Uiso 1 1 d R . .
C12 C 0.7721(4) 0.4581(6) 0.45353(18) 0.0500(15) Uani 1 1 d U . .
H12 H 0.8119 0.4069 0.4808 0.060 Uiso 1 1 d R . .
C13 C 0.8260(3) 0.5574(6) 0.42481(18) 0.0407(13) Uani 1 1 d U . .
C14 C 0.7688(4) 0.6329(6) 0.38589(19) 0.0493(15) Uani 1 1 d U . .
H14 H 0.8066 0.7018 0.3661 0.059 Uiso 1 1 d R . .
C15 C 0.6570(4) 0.6082(6) 0.37578(18) 0.0450(14) Uani 1 1 d U . .
H15 H 0.6173 0.6601 0.3487 0.054 Uiso 1 1 d R . .
C16 C 0.9427(4) 0.5892(6) 0.43653(18) 0.0481(15) Uani 1 1 d U . .
N17 N 1.0341(3) 0.6167(5) 0.44537(15) 0.0597(14) Uani 1 1 d U . .
C18 C 0.2580(3) 0.2079(6) 0.42763(16) 0.0312(12) Uani 1 1 d U . .
C19 C 0.2416(3) 0.0560(6) 0.42020(16) 0.0375(13) Uani 1 1 d U . .
H19 H 0.1963 0.0232 0.3913 0.045 Uiso 1 1 d R . .
C20 C 0.2880(3) -0.0500(6) 0.45275(18) 0.0438(14) Uani 1 1 d U . .
H20 H 0.2742 -0.1544 0.4468 0.053 Uiso 1 1 d R . .
C21 C 0.3549(4) -0.0037(7) 0.49443(18) 0.0528(15) Uani 1 1 d U . .
H21 H 0.3883 -0.0766 0.5171 0.063 Uiso 1 1 d R . .
C22 C 0.3732(4) 0.1462(7) 0.50314(17) 0.0464(15) Uani 1 1 d U . .
H22 H 0.4185 0.1779 0.5322 0.056 Uiso 1 1 d R . .
C23 C 0.3262(3) 0.2518(6) 0.46988(17) 0.0427(14) Uani 1 1 d U . .
H23 H 0.3407 0.3562 0.4758 0.051 Uiso 1 1 d R . .
C24 C 0.0162(3) 0.2048(5) 0.38782(17) 0.0333(12) Uani 1 1 d U . .
C25 C -0.0468(4) 0.1146(6) 0.35527(17) 0.0433(14) Uani 1 1 d U . .
H25 H -0.0381 0.1199 0.3204 0.052 Uiso 1 1 d R . .
C26 C -0.1225(4) 0.0164(6) 0.37228(19) 0.0537(16) Uani 1 1 d U . .
H26 H -0.1645 -0.0484 0.3494 0.064 Uiso 1 1 d R . .
C27 C -0.1378(4) 0.0116(6) 0.42203(19) 0.0510(15) Uani 1 1 d U . .
H27 H -0.1913 -0.0555 0.4337 0.061 Uiso 1 1 d R . .
C28 C -0.0763(4) 0.1031(6) 0.45521(19) 0.0462(14) Uani 1 1 d U . .
H28 H -0.0866 0.0994 0.4899 0.055 Uiso 1 1 d R . .
C29 C 0.0003(3) 0.2001(6) 0.43805(17) 0.0374(13) Uani 1 1 d U . .
H29 H 0.0426 0.2646 0.4609 0.045 Uiso 1 1 d R . .
C30 C -0.0397(4) 0.4325(5) 0.30819(16) 0.0359(12) Uani 1 1 d U . .
C31 C -0.1289(3) 0.4562(5) 0.28666(16) 0.0372(12) Uani 1 1 d U . .
C32 C -0.2367(3) 0.4747(6) 0.26089(16) 0.0352(12) Uani 1 1 d U . .
C33 C -0.3253(4) 0.3844(6) 0.27179(17) 0.0446(14) Uani 1 1 d U . .
H33 H -0.3156 0.3145 0.2988 0.054 Uiso 1 1 d R . .
C34 C -0.4265(4) 0.3945(6) 0.24440(18) 0.0466(14) Uani 1 1 d U . .
H34 H -0.4864 0.3311 0.2520 0.056 Uiso 1 1 d R . .
C35 C -0.4409(3) 0.4958(6) 0.20592(17) 0.0420(14) Uani 1 1 d U . .
C36 C -0.3564(3) 0.5895(5) 0.19549(17) 0.0393(13) Uani 1 1 d U . .
H36 H -0.3681 0.6624 0.1695 0.047 Uiso 1 1 d R . .
C37 C -0.2541(3) 0.5783(5) 0.22251(16) 0.0374(13) Uani 1 1 d U . .
H37 H -0.1949 0.6426 0.2147 0.045 Uiso 1 1 d R . .
O38 O -0.5431(2) 0.4937(4) 0.17971(12) 0.0598(11) Uani 1 1 d U . .
C39 C -0.5586(4) 0.5807(7) 0.13606(19) 0.0763(19) Uani 1 1 d U . .
H39B H -0.6332 0.5690 0.1215 0.114 Uiso 1 1 d R . .
H39C H -0.5451 0.6841 0.1441 0.114 Uiso 1 1 d R . .
H39D H -0.5083 0.5482 0.1129 0.114 Uiso 1 1 d R . .

loop_
_atom_site_aniso_label
_atom_site_aniso_U_11
_atom_site_aniso_U_22
_atom_site_aniso_U_33
_atom_site_aniso_U_23
_atom_site_aniso_U_13
_atom_site_aniso_U_12
Si1 0.0418(8) 0.0339(10) 0.0413(9) 0.0025(7) 0.0010(7) -0.0018(8)
C2 0.036(3) 0.034(3) 0.041(3) -0.002(2) 0.002(2) -0.005(3)
C3 0.034(2) 0.028(3) 0.032(3) -0.003(2) 0.000(2) 0.005(2)
C4 0.029(2) 0.026(3) 0.035(3) -0.007(2) 0.001(2) 0.000(2)
C5 0.033(2) 0.030(3) 0.033(3) 0.000(2) 0.000(2) 0.002(2)
C6 0.059(3) 0.050(4) 0.052(3) 0.004(3) 0.011(3) 0.001(3)
C7 0.065(3) 0.041(4) 0.059(3) -0.002(3) 0.012(3) -0.003(3)
C8 0.041(3) 0.031(3) 0.044(3) 0.004(2) 0.003(2) 0.000(3)
C9 0.044(3) 0.040(4) 0.055(3) 0.001(3) 0.004(3) -0.003(3)
C10 0.031(2) 0.034(4) 0.046(3) -0.003(3) -0.003(2) -0.005(3)
C11 0.040(3) 0.038(4) 0.062(4) 0.004(3) 0.002(3) -0.004(3)
C12 0.048(3) 0.048(4) 0.052(3) 0.001(3) -0.001(3) 0.001(3)
C13 0.034(3) 0.044(4) 0.045(3) -0.014(3) 0.007(3) -0.002(3)
C14 0.048(3) 0.047(4) 0.053(4) -0.001(3) 0.009(3) -0.016(3)
C15 0.039(3) 0.042(4) 0.053(3) -0.003(3) 0.000(3) -0.005(3)
C16 0.043(3) 0.047(4) 0.054(4) -0.016(3) 0.003(3) -0.001(3)
N17 0.049(2) 0.073(4) 0.057(3) -0.008(2) 0.005(2) -0.006(3)
C18 0.029(2) 0.035(3) 0.031(3) -0.003(2) 0.004(2) -0.004(2)
C19 0.032(2) 0.043(4) 0.038(3) 0.004(3) 0.006(2) 0.008(3)
C20 0.047(3) 0.035(4) 0.051(3) 0.011(3) 0.008(3) 0.003(3)
C21 0.048(3) 0.062(5) 0.048(3) 0.019(3) 0.000(3) 0.015(3)
C22 0.042(3) 0.060(4) 0.036(3) 0.006(3) -0.003(2) 0.004(3)
C23 0.035(2) 0.050(4) 0.044(3) 0.000(3) 0.008(2) -0.001(3)
C24 0.026(2) 0.036(3) 0.037(3) 0.003(2) 0.003(2) 0.001(2)
C25 0.050(3) 0.039(4) 0.040(3) 0.005(3) -0.002(3) -0.014(3)
C26 0.057(3) 0.052(4) 0.049(3) 0.009(3) -0.008(3) -0.020(3)
C27 0.039(3) 0.054(4) 0.060(4) 0.013(3) 0.005(3) -0.013(3)
C28 0.045(3) 0.049(4) 0.046(3) 0.015(3) 0.011(3) 0.009(3)
C29 0.037(3) 0.037(3) 0.039(3) 0.003(2) 0.005(2) 0.001(3)
C30 0.047(3) 0.034(3) 0.029(3) 0.001(2) 0.011(3) 0.001(3)
C31 0.040(3) 0.035(3) 0.037(3) -0.002(2) 0.003(2) 0.002(3)
C32 0.036(3) 0.037(3) 0.033(3) -0.007(2) 0.004(2) 0.006(3)
C33 0.046(3) 0.047(4) 0.042(3) 0.009(3) 0.007(3) 0.002(3)
C34 0.039(3) 0.050(4) 0.051(3) 0.008(3) 0.006(3) -0.008(3)
C35 0.031(3) 0.051(4) 0.044(3) -0.004(3) 0.002(3) 0.001(3)
C36 0.039(3) 0.036(4) 0.043(3) 0.005(2) 0.006(3) 0.000(3)
C37 0.038(3) 0.037(3) 0.039(3) 0.001(2) 0.007(2) 0.001(3)
O38 0.0387(19) 0.083(3) 0.056(2) 0.009(2) -0.0044(18) -0.0033(19)
C39 0.057(3) 0.104(5) 0.063(4) 0.011(3) -0.022(3) 0.010(3)

loop_
_geom_bond_atom_site_label_1
_geom_bond_atom_site_label_2
_geom_bond_distance
_geom_bond_site_symmetry_2
_geom_bond_publ_flag
Si1 C7 1.843(5) . ?
Si1 C6 1.856(4) . ?
Si1 C2 1.862(4) . ?
Si1 C5 1.871(4) . ?
C2 C3 1.362(6) . ?
C2 C8 1.417(5) . ?
C3 C18 1.478(6) . ?
C3 C4 1.504(5) . ?
C4 C5 1.360(6) . ?
C4 C24 1.484(6) . ?
C5 C30 1.422(6) . ?
C6 H6A 0.9600 . ?
C6 H6B 0.9600 . ?
C6 H6C 0.9600 . ?
C7 H7A 0.9600 . ?
C7 H7B 0.9601 . ?
C7 H7C 0.9600 . ?
C8 C9 1.215(5) . ?
C9 C10 1.427(6) . ?
C10 C15 1.378(6) . ?
C10 C11 1.395(6) . ?
C11 C12 1.379(5) . ?
C11 H11 0.9601 . ?
C12 C13 1.384(6) . ?
C12 H12 0.9601 . ?
C13 C14 1.384(6) . ?
C13 C16 1.453(6) . ?
C14 C15 1.380(5) . ?
C14 H14 0.9601 . ?
C15 H15 0.9601 . ?
C16 N17 1.142(5) . ?
C18 C19 1.384(6) . ?
C18 C23 1.405(5) . ?
C19 C20 1.378(6) . ?
C19 H19 0.9601 . ?
C20 C21 1.392(6) . ?
C20 H20 0.9599 . ?
C21 C22 1.374(6) . ?
C21 H21 0.9599 . ?
C22 C23 1.391(6) . ?
C22 H22 0.9599 . ?
C23 H23 0.9600 . ?
C24 C25 1.374(6) . ?
C24 C29 1.391(5) . ?
C25 C26 1.382(6) . ?
C25 H25 0.9600 . ?
C26 C27 1.377(6) . ?
C26 H26 0.9600 . ?
C27 C28 1.383(6) . ?
C27 H27 0.9601 . ?
C28 C29 1.384(6) . ?
C28 H28 0.9601 . ?
C29 H29 0.9600 . ?
C30 C31 1.202(5) . ?
C31 C32 1.436(6) . ?
C32 C37 1.393(6) . ?
C32 C33 1.399(6) . ?
C33 C34 1.380(5) . ?
C33 H33 0.9600 . ?
C34 C35 1.380(6) . ?
C34 H34 0.9600 . ?
C35 O38 1.373(5) . ?
C35 C36 1.374(6) . ?
C36 C37 1.388(5) . ?
C36 H36 0.9600 . ?
C37 H37 0.9600 . ?
O38 C39 1.413(5) . ?
C39 H39B 0.9601 . ?
C39 H39C 0.9600 . ?
C39 H39D 0.9601 . ?

loop_
_cod_related_entry_id
_cod_related_entry_database
_cod_related_entry_code
1 ChemSpider 4052385
